data_4126667
loop_
_publ_author_name
'Hashikawa, Yoshifumi'
'Murata, Michihisa'
'Wakamiya, Atsushi'
'Murata, Yasujiro'

_publ_section_title
;
 Palladium-Catalyzed Cyclization: Regioselectivity and Structure of
 Arene-Fused C60 Derivatives.
;
_journal_name_full 'Journal of the American Chemical Society'
_journal_paper_doi 10.1021/jacs.7b09459
_journal_year 2017
_chemical_formula_sum 'C48 H21 N'
_chemical_formula_weight 611.66
_chemical_name_systematic
; 
 ? 
;
_space_group_IT_number 11
_symmetry_cell_setting monoclinic
_symmetry_space_group_name_Hall '-P 2yb'
_symmetry_space_group_name_H-M 'P 1 21/m 1'
_atom_sites_solution_hydrogens geom
_atom_sites_solution_primary direct
_atom_sites_solution_secondary difmap
_audit_creation_method SHELXL-97
_cell_angle_alpha 90.00
_cell_angle_beta 94.0714(9)
_cell_angle_gamma 90.00
_cell_formula_units_Z 4
_cell_length_a 11.7973(8)
_cell_length_b 16.8078(11)
_cell_length_c 14.2706(9)
_cell_measurement_reflns_used 5420
_cell_measurement_temperature 100(2)
_cell_measurement_theta_max 25.50
_cell_measurement_theta_min 1.43
_cell_volume 2822.5(3)
_computing_structure_refinement 'SHELXL-97 (Sheldrick, 1997)'
_computing_structure_solution 'SHELXS-97 (Sheldrick, 1990)'
_diffrn_ambient_temperature 100(2)
_diffrn_measured_fraction_theta_full 0.993
_diffrn_measured_fraction_theta_max 0.993
_diffrn_measurement_device_type 'Bruker Smart APEX II'
_diffrn_radiation_monochromator graphite
_diffrn_radiation_source 'fine-focus sealed tube'
_diffrn_radiation_type MoK\a
_diffrn_radiation_wavelength 0.71073
_diffrn_reflns_av_R_equivalents 0.0201
_diffrn_reflns_av_sigmaI/netI 0.0213
_diffrn_reflns_limit_h_max 14
_diffrn_reflns_limit_h_min -13
_diffrn_reflns_limit_k_max 19
_diffrn_reflns_limit_k_min -20
_diffrn_reflns_limit_l_max 15
_diffrn_reflns_limit_l_min -17
_diffrn_reflns_number 14004
_diffrn_reflns_theta_full 25.50
_diffrn_reflns_theta_max 25.50
_diffrn_reflns_theta_min 1.43
_exptl_absorpt_coefficient_mu 0.083
_exptl_absorpt_correction_T_max 0.9942
_exptl_absorpt_correction_T_min 0.9732
_exptl_absorpt_correction_type empirical
_exptl_absorpt_process_details SADABS
_exptl_crystal_colour black
_exptl_crystal_density_diffrn 1.439
_exptl_crystal_density_method 'not measured'
_exptl_crystal_description plate
_exptl_crystal_F_000 1264
_exptl_crystal_size_max 0.33
_exptl_crystal_size_mid 0.23
_exptl_crystal_size_min 0.07
_refine_diff_density_max 0.652
_refine_diff_density_min -0.330
_refine_diff_density_rms 0.094
_refine_ls_extinction_method none
_refine_ls_goodness_of_fit_ref 1.102
_refine_ls_hydrogen_treatment constr
_refine_ls_matrix_type full
_refine_ls_number_parameters 563
_refine_ls_number_reflns 5420
_refine_ls_number_restraints 0
_refine_ls_restrained_S_all 1.102
_refine_ls_R_factor_all 0.0557
_refine_ls_R_factor_gt 0.0487
_refine_ls_shift/su_max 0.000
_refine_ls_shift/su_mean 0.000
_refine_ls_structure_factor_coef Fsqd
_refine_ls_weighting_details 'calc w=1/[\s^2^(Fo^2^)+(0.0664P)^2^+1.8421P] where P=(Fo^2^+2Fc^2^)/3'
_refine_ls_weighting_scheme calc
_refine_ls_wR_factor_gt 0.1256
_refine_ls_wR_factor_ref 0.1360
_reflns_number_gt 4774
_reflns_number_total 5420
_reflns_threshold_expression >2sigma(I)
_cod_data_source_file ja7b09459_si_003.cif
_cod_data_source_block 1py8
_cod_original_sg_symbol_H-M P21/m
_cod_database_code 4126667

loop_
_symmetry_equiv_pos_as_xyz
'x, y, z'
'-x, y+1/2, -z'
'-x, -y, -z'
'x, -y-1/2, z'

loop_
_atom_site_label
_atom_site_type_symbol
_atom_site_fract_x
_atom_site_fract_y
_atom_site_fract_z
_atom_site_U_iso_or_equiv
_atom_site_adp_type
_atom_site_occupancy
_atom_site_symmetry_multiplicity
_atom_site_calc_flag
_atom_site_refinement_flags
_atom_site_disorder_assembly
_atom_site_disorder_group
C1 C 1.04707(13) 0.21087(10) 0.79858(12) 0.0205(3) Uani 1 1 d . . .
H1 H 1.0998 0.1833 0.8403 0.025(5) Uiso 1 1 calc R . .
C2 C 0.96566(13) 0.16380(10) 0.73417(12) 0.0194(4) Uani 1 1 d . . .
C3 C 0.91580(13) 0.20900(10) 0.64951(11) 0.0190(3) Uani 1 1 d . . .
C4 C 0.83432(13) 0.16601(10) 0.58880(11) 0.0193(3) Uani 1 1 d . . .
C5 C 0.78645(13) 0.20694(11) 0.51082(11) 0.0210(4) Uani 1 1 d . . .
C6 C 0.68335(14) 0.18071(11) 0.45961(11) 0.0225(4) Uani 1 1 d . . .
C7 C 0.6201(2) 0.2500 0.42614(16) 0.0238(5) Uani 1 2 d S . .
C8 C 0.5018(2) 0.2500 0.42388(16) 0.0240(5) Uani 1 2 d S . .
C9 C 0.44308(14) 0.18006(11) 0.45500(12) 0.0233(4) Uani 1 1 d . . .
C10 C 0.34616(13) 0.20690(10) 0.50387(12) 0.0222(4) Uani 1 1 d . . .
C11 C 0.31382(13) 0.16566(10) 0.58197(12) 0.0223(4) Uani 1 1 d . . .
C12 C 0.27926(13) 0.20864(11) 0.66322(13) 0.0233(4) Uani 1 1 d . . .
C13 C 0.32076(14) 0.16548(11) 0.74724(13) 0.0251(4) Uani 1 1 d . . .
C14 C 0.36081(14) 0.20709(11) 0.82728(12) 0.0258(4) Uani 1 1 d . . .
C15 C 0.46341(15) 0.18022(12) 0.88116(12) 0.0261(4) Uani 1 1 d . . .
C16 C 0.5259(2) 0.2500 0.91325(17) 0.0253(5) Uani 1 2 d S . .
C17 C 0.6445(2) 0.2500 0.91340(16) 0.0242(5) Uani 1 2 d S . .
C18 C 0.70479(14) 0.18149(11) 0.88415(11) 0.0230(4) Uani 1 1 d . . .
C19 C 0.81024(14) 0.20466(10) 0.84440(12) 0.0214(4) Uani 1 1 d . . .
C20 C 0.85465(14) 0.15093(10) 0.78066(12) 0.0205(4) Uani 1 1 d . . .
C21 C 0.77609(14) 0.09594(9) 0.73095(12) 0.0194(4) Uani 1 1 d . . .
C22 C 0.77166(14) 0.09992(10) 0.62760(12) 0.0200(4) Uani 1 1 d . . .
C23 C 0.67159(14) 0.07437(10) 0.57653(13) 0.0229(4) Uani 1 1 d . . .
C24 C 0.62793(14) 0.11469(11) 0.49156(12) 0.0235(4) Uani 1 1 d . . .
C25 C 0.50442(15) 0.11383(11) 0.48800(12) 0.0234(4) Uani 1 1 d . . .
C26 C 0.47127(15) 0.07159(10) 0.56948(13) 0.0244(4) Uani 1 1 d . . .
C27 C 0.37740(14) 0.09626(10) 0.61583(13) 0.0244(4) Uani 1 1 d . . .
C28 C 0.38133(14) 0.09579(10) 0.71742(13) 0.0246(4) Uani 1 1 d . . .
C29 C 0.47978(15) 0.07063(10) 0.76920(13) 0.0264(4) Uani 1 1 d . . .
C30 C 0.52119(15) 0.11334(11) 0.85217(13) 0.0253(4) Uani 1 1 d . . .
C31 C 0.64504(14) 0.11390(11) 0.85485(12) 0.0240(4) Uani 1 1 d . . .
C32 C 0.67880(14) 0.07205(10) 0.77315(12) 0.0227(4) Uani 1 1 d . . .
C33 C 0.57749(14) 0.04556(10) 0.72018(13) 0.0239(4) Uani 1 1 d . . .
C34 C 0.57418(14) 0.04623(10) 0.62345(13) 0.0242(4) Uani 1 1 d . . .
C35 C 1.02509(13) 0.08616(10) 0.70995(12) 0.0203(4) Uani 1 1 d . A .
C36 C 1.06014(14) 0.06996(11) 0.62123(12) 0.0236(4) Uani 1 1 d . . .
H36 H 1.0415 0.1047 0.5699 0.026(5) Uiso 1 1 calc R . .
C37 C 1.12331(15) 0.00140(11) 0.60969(14) 0.0288(4) Uani 1 1 d . . .
H37 H 1.1477 -0.0122 0.5497 0.034(6) Uiso 1 1 calc R . .
C38 C 1.15006(16) -0.04656(12) 0.68634(15) 0.0329(4) Uani 1 1 d . . .
H38 H 1.1939 -0.0934 0.6798 0.050(7) Uiso 1 1 calc R . .
C39 C 1.11264(16) -0.02606(12) 0.77331(14) 0.0321(4) Uani 1 1 d . A .
C40 C 1.1425(2) -0.07271(14) 0.86355(17) 0.0496(6) Uani 1 1 d . . .
C41 C 1.2145(11) -0.1457(5) 0.8454(4) 0.109(3) Uani 0.800(17) 1 d P A 1
H41 H 1.2336 -0.1735 0.9048 0.088(14) Uiso 0.800(17) 1 calc PR A 1
H41A H 1.2846 -0.1290 0.8180 0.16(3) Uiso 0.800(17) 1 calc PR A 1
H41B H 1.1717 -0.1815 0.8018 0.075(12) Uiso 0.800(17) 1 calc PR A 1
C42 C 1.0312(6) -0.0996(4) 0.9040(4) 0.0721(16) Uani 0.800(17) 1 d P A 1
H42 H 0.9924 -0.1380 0.8612 0.071(13) Uiso 0.800(17) 1 calc PR A 1
H42A H 0.9820 -0.0533 0.9111 0.074(12) Uiso 0.800(17) 1 calc PR A 1
H42B H 1.0484 -0.1245 0.9655 0.080(13) Uiso 0.800(17) 1 calc PR A 1
C43 C 1.2079(7) -0.0145(3) 0.9318(3) 0.0532(14) Uani 0.800(17) 1 d P A 1
H43 H 1.1603 0.0321 0.9421 0.062(11) Uiso 0.800(17) 1 calc PR A 1
H43A H 1.2779 0.0026 0.9047 0.075(13) Uiso 0.800(17) 1 calc PR A 1
H43B H 1.2269 -0.0412 0.9919 0.062(10) Uiso 0.800(17) 1 calc PR A 1
C44 C 0.9431(5) -0.2285(3) 0.6175(4) 0.0257(17) Uani 0.50 1 d P B -1
H44 H 0.9932 -0.1934 0.5885 0.031 Uiso 0.50 1 calc PR B -1
C45 C 0.9596(4) -0.3094(3) 0.6125(3) 0.0288(13) Uani 0.50 1 d P B -1
H45 H 1.0212 -0.3296 0.5802 0.033(11) Uiso 0.50 1 calc PR B -1
C46 C 0.8878(4) -0.3617(3) 0.6540(3) 0.0324(9) Uani 0.50 1 d P B -1
H46 H 0.8994 -0.4175 0.6500 0.032(18) Uiso 0.50 1 calc PR B -1
C47 C 0.7992(3) -0.3321(3) 0.7013(3) 0.0315(9) Uani 0.50 1 d P B -1
H47 H 0.7496 -0.3676 0.7301 0.037(12) Uiso 0.50 1 calc PR B -1
C48 C 0.7826(3) -0.2532(17) 0.7067(2) 0.0273(15) Uani 0.50 1 d P B -1
H48 H 0.7210 -0.2342 0.7398 0.038(11) Uiso 0.50 1 calc PR B -1
C49 C 0.8532(3) -0.1972(2) 0.6650(3) 0.0255(8) Uani 0.50 1 d P B -1
C50 C 0.8318(4) -0.1088(3) 0.6677(4) 0.0384(10) Uani 0.50 1 d P B -1
H50 H 0.7566 -0.0971 0.6373 0.12(3) Uiso 0.50 1 calc PR B -1
H50A H 0.8900 -0.0810 0.6344 0.11(4) Uiso 0.50 1 calc PR B -1
H50B H 0.8351 -0.0908 0.7331 0.11(3) Uiso 0.50 1 calc PR B -1
C51 C 0.7055(6) -0.2276(4) 0.9373(4) 0.046(2) Uani 0.50 1 d P C -1
H51 H 0.7546 -0.1874 0.9636 0.08(4) Uiso 0.50 1 calc PR C -1
C52 C 0.7371(9) -0.3084(6) 0.9452(6) 0.060(3) Uani 0.50 1 d P C -1
H52 H 0.8075 -0.3227 0.9773 0.072(19) Uiso 0.50 1 calc PR C -1
C53 C 0.6674(7) -0.3656(4) 0.9071(4) 0.0629(17) Uani 0.50 1 d P C -1
H53 H 0.6894 -0.4198 0.9125 0.08(2) Uiso 0.50 1 calc PR C -1
C54 C 0.5674(8) -0.3464(5) 0.8617(6) 0.055(2) Uani 0.50 1 d P C -1
H54 H 0.5197 -0.3873 0.8351 0.27(12) Uiso 0.50 1 calc PR C -1
C55 C 0.5328(5) -0.2678(3) 0.8530(3) 0.043(2) Uani 0.50 1 d P C -1
H55 H 0.4617 -0.2554 0.8210 0.057(11) Uiso 0.50 1 calc PR C -1
C56 C 0.6015(5) -0.2071(3) 0.8907(3) 0.0386(10) Uani 0.50 1 d P C -1
C57 C 0.5633(12) -0.1214(6) 0.8820(8) 0.074(3) Uani 0.50 1 d P C -1
H57 H 0.5206 -0.1135 0.8213 0.06(2) Uiso 0.50 1 calc PR C -1
H57A H 0.6299 -0.0865 0.8863 0.14(4) Uiso 0.50 1 calc PR C -1
H57B H 0.5146 -0.1088 0.9328 0.10(2) Uiso 0.50 1 calc PR C -1
C58 C 1.2502(13) -0.1255(11) 0.8552(13) 0.035(4) Uiso 0.200(17) 1 d P A 2
H58 H 1.2685 -0.1532 0.9148 0.052 Uiso 0.200(17) 1 calc PR A 2
H58A H 1.3144 -0.0919 0.8406 0.052 Uiso 0.200(17) 1 calc PR A 2
H58B H 1.2353 -0.1647 0.8050 0.052 Uiso 0.200(17) 1 calc PR A 2
C59 C 1.047(2) -0.1228(16) 0.8857(19) 0.062(7) Uiso 0.200(17) 1 d P A 2
H59 H 1.0630 -0.1464 0.9481 0.093 Uiso 0.200(17) 1 calc PR A 2
H59A H 1.0371 -0.1653 0.8387 0.093 Uiso 0.200(17) 1 calc PR A 2
H59B H 0.9782 -0.0906 0.8851 0.093 Uiso 0.200(17) 1 calc PR A 2
C60 C 1.1692(17) -0.0270(12) 0.9515(14) 0.046(5) Uiso 0.200(17) 1 d P A 2
H60 H 1.1139 0.0161 0.9559 0.02(2) Uiso 0.200(17) 1 calc PR A 2
H60A H 1.2458 -0.0044 0.9510 0.3(2) Uiso 0.200(17) 1 calc PR A 2
H60B H 1.1656 -0.0624 1.0057 0.03(3) Uiso 0.200(17) 1 calc PR A 2
N1 N 1.04942(13) 0.03935(9) 0.78404(11) 0.0266(3) Uani 1 1 d . . .

loop_
_atom_site_aniso_label
_atom_site_aniso_U_11
_atom_site_aniso_U_22
_atom_site_aniso_U_33
_atom_site_aniso_U_23
_atom_site_aniso_U_13
_atom_site_aniso_U_12
C1 0.0160(8) 0.0265(8) 0.0188(8) 0.0019(7) 0.0000(6) 0.0007(7)
C2 0.0171(8) 0.0206(8) 0.0204(8) -0.0010(7) 0.0015(6) 0.0013(6)
C3 0.0149(7) 0.0246(8) 0.0180(8) -0.0013(7) 0.0036(6) 0.0011(6)
C4 0.0161(8) 0.0230(8) 0.0192(8) -0.0051(7) 0.0043(6) 0.0033(6)
C5 0.0162(8) 0.0315(9) 0.0160(8) -0.0054(7) 0.0060(6) 0.0006(7)
C6 0.0196(8) 0.0338(10) 0.0146(8) -0.0071(7) 0.0031(6) 0.0026(7)
C7 0.0212(12) 0.0381(15) 0.0122(11) 0.000 0.0020(9) 0.000
C8 0.0213(12) 0.0382(14) 0.0118(11) 0.000 -0.0029(9) 0.000
C9 0.0193(8) 0.0319(10) 0.0178(8) -0.0085(7) -0.0042(6) -0.0023(7)
C10 0.0139(8) 0.0282(9) 0.0235(9) -0.0041(7) -0.0046(6) -0.0014(7)
C11 0.0128(7) 0.0246(9) 0.0291(9) -0.0028(7) -0.0018(6) -0.0044(6)
C12 0.0110(7) 0.0294(9) 0.0298(9) 0.0002(7) 0.0040(7) -0.0029(7)
C13 0.0146(8) 0.0299(9) 0.0316(10) 0.0062(8) 0.0076(7) -0.0044(7)
C14 0.0186(8) 0.0369(10) 0.0232(9) 0.0042(8) 0.0102(7) -0.0020(7)
C15 0.0219(9) 0.0371(10) 0.0202(9) 0.0085(8) 0.0088(7) -0.0018(8)
C16 0.0256(13) 0.0367(14) 0.0143(12) 0.000 0.0066(10) 0.000
C17 0.0255(12) 0.0362(14) 0.0108(11) 0.000 0.0011(9) 0.000
C18 0.0233(9) 0.0299(9) 0.0155(8) 0.0060(7) -0.0005(7) 0.0018(7)
C19 0.0196(8) 0.0272(10) 0.0169(8) 0.0016(7) -0.0025(6) 0.0027(7)
C20 0.0202(8) 0.0227(9) 0.0185(8) 0.0030(7) 0.0012(6) 0.0027(7)
C21 0.0179(8) 0.0140(8) 0.0263(9) 0.0007(6) 0.0001(7) 0.0051(6)
C22 0.0175(8) 0.0168(8) 0.0258(9) -0.0056(7) 0.0019(7) 0.0041(6)
C23 0.0225(8) 0.0169(8) 0.0292(9) -0.0096(7) 0.0016(7) 0.0027(7)
C24 0.0205(8) 0.0273(9) 0.0226(9) -0.0129(7) 0.0007(7) 0.0027(7)
C25 0.0204(8) 0.0260(9) 0.0233(9) -0.0130(7) -0.0024(7) -0.0016(7)
C26 0.0220(8) 0.0167(8) 0.0340(10) -0.0080(7) -0.0028(7) -0.0040(7)
C27 0.0171(8) 0.0200(9) 0.0356(10) -0.0020(7) -0.0022(7) -0.0078(7)
C28 0.0182(8) 0.0225(9) 0.0335(10) 0.0049(7) 0.0051(7) -0.0069(7)
C29 0.0231(9) 0.0209(9) 0.0358(10) 0.0100(7) 0.0062(7) -0.0056(7)
C30 0.0230(9) 0.0291(9) 0.0244(9) 0.0111(7) 0.0056(7) -0.0032(7)
C31 0.0222(9) 0.0290(9) 0.0210(9) 0.0129(7) 0.0029(7) 0.0027(7)
C32 0.0227(8) 0.0163(8) 0.0289(9) 0.0086(7) 0.0006(7) 0.0020(6)
C33 0.0224(8) 0.0134(8) 0.0360(10) 0.0052(7) 0.0020(7) -0.0017(6)
C34 0.0209(8) 0.0118(8) 0.0393(11) -0.0049(7) -0.0008(7) -0.0011(6)
C35 0.0148(7) 0.0214(8) 0.0244(9) -0.0016(7) -0.0005(6) -0.0007(6)
C36 0.0180(8) 0.0280(9) 0.0250(9) -0.0009(7) 0.0028(7) -0.0013(7)
C37 0.0208(9) 0.0312(10) 0.0351(10) -0.0098(8) 0.0071(7) -0.0001(7)
C38 0.0256(9) 0.0274(10) 0.0452(12) -0.0076(9) -0.0003(8) 0.0083(8)
C39 0.0319(10) 0.0257(9) 0.0375(11) -0.0022(8) -0.0050(8) 0.0075(8)
C40 0.0714(17) 0.0359(12) 0.0395(13) 0.0041(10) -0.0090(11) 0.0232(11)
C41 0.191(8) 0.067(4) 0.062(3) -0.012(3) -0.045(4) 0.088(5)
C42 0.126(4) 0.051(3) 0.037(3) 0.022(2) -0.006(2) -0.003(3)
C43 0.065(3) 0.055(2) 0.036(2) 0.0126(17) -0.020(2) 0.010(2)
C44 0.023(2) 0.022(5) 0.032(2) 0.0039(19) 0.0054(15) -0.0010(18)
C45 0.026(2) 0.034(4) 0.028(2) -0.003(2) 0.0086(16) 0.005(2)
C46 0.034(2) 0.022(2) 0.041(2) 0.0033(18) 0.0025(19) 0.000(2)
C47 0.028(2) 0.037(2) 0.030(2) 0.0089(19) 0.0025(17) -0.0020(18)
C48 0.0235(14) 0.038(4) 0.0202(13) 0.006(6) 0.0022(11) -0.012(7)
C49 0.0225(19) 0.029(2) 0.0248(19) -0.0033(17) -0.0029(16) 0.0018(18)
C50 0.037(3) 0.028(3) 0.049(3) -0.004(2) -0.003(2) 0.005(2)
C51 0.054(3) 0.059(8) 0.026(2) -0.004(3) 0.016(2) -0.002(3)
C52 0.074(5) 0.080(8) 0.028(3) 0.006(3) 0.015(3) 0.032(4)
C53 0.106(5) 0.049(3) 0.037(3) 0.009(3) 0.029(3) 0.023(4)
C54 0.068(4) 0.056(7) 0.045(4) -0.004(4) 0.032(3) -0.015(5)
C55 0.043(2) 0.048(7) 0.042(2) 0.002(2) 0.0193(19) 0.001(2)
C56 0.052(3) 0.034(3) 0.033(2) 0.007(2) 0.024(2) 0.006(2)
C57 0.120(8) 0.048(6) 0.061(6) 0.014(4) 0.048(5) 0.024(5)
N1 0.0274(8) 0.0241(8) 0.0279(8) 0.0002(6) -0.0017(6) 0.0048(6)

loop_
_atom_type_symbol
_atom_type_description
_atom_type_scat_dispersion_real
_atom_type_scat_dispersion_imag
_atom_type_scat_source
C C 0.0033 0.0016 'International Tables Vol C Tables 4.2.6.8 and 6.1.1.4'
H H 0.0000 0.0000 'International Tables Vol C Tables 4.2.6.8 and 6.1.1.4'
N N 0.0061 0.0033 'International Tables Vol C Tables 4.2.6.8 and 6.1.1.4'

loop_
_geom_angle_atom_site_label_1
_geom_angle_atom_site_label_2
_geom_angle_atom_site_label_3
_geom_angle
_geom_angle_site_symmetry_1
_geom_angle_site_symmetry_3
C1 C1 C2 121.70(9) 4_565 .
C1 C2 C3 114.78(14) . .
C1 C2 C20 109.83(13) . .
C3 C2 C20 96.98(12) . .
C1 C2 C35 107.63(13) . .
C3 C2 C35 113.97(14) . .
C20 C2 C35 113.47(14) . .
C3 C3 C4 120.08(10) 4_565 .
C3 C3 C2 120.19(9) 4_565 .
C4 C3 C2 115.71(15) . .
C5 C4 C3 116.59(15) . .
C5 C4 C22 119.32(15) . .
C3 C4 C22 119.06(15) . .
C4 C5 C6 122.21(16) . .
C4 C5 C5 119.59(10) . 4_565
C6 C5 C5 107.79(10) . 4_565
C24 C6 C5 118.68(16) . .
C24 C6 C7 120.70(16) . .
C5 C6 C7 108.55(16) . .
C8 C7 C6 120.02(12) . .
C8 C7 C6 120.02(12) . 4_565
C6 C7 C6 107.3(2) . 4_565
C7 C8 C9 119.50(12) . .
C7 C8 C9 119.51(12) . 4_565
C9 C8 C9 108.3(2) . 4_565
C25 C9 C8 120.24(16) . .
C25 C9 C10 119.61(16) . .
C8 C9 C10 107.74(16) . .
C11 C10 C10 119.94(10) . 4_565
C11 C10 C9 120.04(16) . .
C10 C10 C9 108.10(10) 4_565 .
C10 C11 C12 120.15(16) . .
C10 C11 C27 120.24(15) . .
C12 C11 C27 107.61(15) . .
C12 C12 C11 119.91(10) 4_565 .
C12 C12 C13 119.88(10) 4_565 .
C11 C12 C13 108.26(15) . .
C14 C13 C28 120.01(16) . .
C14 C13 C12 119.98(17) . .
C28 C13 C12 107.72(15) . .
C13 C14 C14 120.13(11) . 4_565
C13 C14 C15 119.82(17) . .
C14 C14 C15 108.03(11) 4_565 .
C30 C15 C16 120.04(16) . .
C30 C15 C14 119.91(17) . .
C16 C15 C14 107.58(17) . .
C17 C16 C15 119.29(13) . 4_565
C17 C16 C15 119.28(13) . .
C15 C16 C15 108.8(2) 4_565 .
C16 C17 C18 121.13(13) . 4_565
C16 C17 C18 121.13(13) . .
C18 C17 C18 107.2(2) 4_565 .
C31 C18 C17 119.68(16) . .
C31 C18 C19 122.13(16) . .
C17 C18 C19 110.74(16) . .
C20 C19 C18 116.56(16) . .
C20 C19 C19 129.86(10) . 4_565
C18 C19 C19 105.51(10) . 4_565
C19 C20 C21 117.91(15) . .
C19 C20 C2 124.07(15) . .
C21 C20 C2 114.48(14) . .
C32 C21 C20 119.18(15) . .
C32 C21 C22 118.31(15) . .
C20 C21 C22 115.76(14) . .
C23 C22 C4 117.53(15) . .
C23 C22 C21 118.19(15) . .
C4 C22 C21 115.46(14) . .
C22 C23 C34 121.52(16) . .
C22 C23 C24 121.61(16) . .
C34 C23 C24 107.00(15) . .
C6 C24 C23 120.17(15) . .
C6 C24 C25 119.52(16) . .
C23 C24 C25 108.65(16) . .
C9 C25 C26 120.21(16) . .
C9 C25 C24 119.97(16) . .
C26 C25 C24 107.79(15) . .
C27 C26 C25 120.49(16) . .
C27 C26 C34 119.84(17) . .
C25 C26 C34 107.92(15) . .
C26 C27 C28 120.27(16) . .
C26 C27 C11 119.40(16) . .
C28 C27 C11 108.49(15) . .
C29 C28 C27 119.86(16) . .
C29 C28 C13 119.81(17) . .
C27 C28 C13 107.92(15) . .
C28 C29 C30 120.32(17) . .
C28 C29 C33 119.43(17) . .
C30 C29 C33 107.82(15) . .
C15 C30 C29 120.13(16) . .
C15 C30 C31 119.83(17) . .
C29 C30 C31 107.79(15) . .
C18 C31 C32 118.70(15) . .
C18 C31 C30 120.02(16) . .
C32 C31 C30 108.02(16) . .
C21 C32 C33 122.78(16) . .
C21 C32 C31 119.51(16) . .
C33 C32 C31 108.00(15) . .
C34 C33 C32 119.15(16) . .
C34 C33 C29 120.86(16) . .
C32 C33 C29 108.37(16) . .
C33 C34 C23 119.88(16) . .
C33 C34 C26 119.73(16) . .
C23 C34 C26 108.60(16) . .
N1 C35 C36 123.17(16) . .
N1 C35 C2 113.57(14) . .
C36 C35 C2 122.96(15) . .
C35 C36 C37 117.95(17) . .
C38 C37 C36 119.09(17) . .
C37 C38 C39 119.65(17) . .
N1 C39 C38 121.25(18) . .
N1 C39 C40 114.88(18) . .
C38 C39 C40 123.83(18) . .
C59 C40 C60 103.7(11) . .
C59 C40 C41 91.0(9) . .
C60 C40 C41 118.2(8) . .
C59 C40 C39 110.2(10) . .
C60 C40 C39 118.0(8) . .
C41 C40 C39 111.6(3) . .
C59 C40 C42 19.5(9) . .
C60 C40 C42 88.3(8) . .
C41 C40 C42 109.1(5) . .
C39 C40 C42 108.4(2) . .
C59 C40 C43 125.9(10) . .
C60 C40 C43 22.4(7) . .
C41 C40 C43 110.9(4) . .
C39 C40 C43 106.3(2) . .
C42 C40 C43 110.5(3) . .
C59 C40 C58 109.3(11) . .
C60 C40 C58 103.5(9) . .
C41 C40 C58 20.5(6) . .
C39 C40 C58 111.6(7) . .
C42 C40 C58 125.6(6) . .
C43 C40 C58 92.0(6) . .
C45 C44 C49 120.8(5) . .
C44 C45 C46 120.8(5) . .
C47 C46 C45 119.4(5) . .
C48 C47 C46 120.2(5) . .
C47 C48 C49 122.7(8) . .
C44 C49 C48 116.2(9) . .
C44 C49 C50 121.1(4) . .
C48 C49 C50 122.7(10) . .
C56 C51 C52 119.6(7) . .
C53 C52 C51 120.1(8) . .
C54 C53 C52 120.7(7) . .
C53 C54 C55 121.0(8) . .
C54 C55 C56 120.5(6) . .
C55 C56 C51 118.1(5) . .
C55 C56 C57 120.5(7) . .
C51 C56 C57 121.4(8) . .
C35 N1 C39 118.86(16) . .

loop_
_geom_bond_atom_site_label_1
_geom_bond_atom_site_label_2
_geom_bond_distance
_geom_bond_site_symmetry_2
C1 C1 1.315(3) 4_565
C1 C2 1.506(2) .
C2 C3 1.511(2) .
C2 C20 1.525(2) .
C2 C35 1.532(2) .
C3 C3 1.378(3) 4_565
C3 C4 1.442(2) .
C4 C5 1.393(2) .
C4 C22 1.465(2) .
C5 C6 1.443(2) .
C5 C5 1.447(4) 4_565
C6 C24 1.382(3) .
C6 C7 1.446(2) .
C7 C8 1.393(3) .
C7 C6 1.446(2) 4_565
C8 C9 1.450(2) .
C8 C9 1.450(2) 4_565
C9 C25 1.391(3) .
C9 C10 1.453(2) .
C10 C11 1.389(3) .
C10 C10 1.449(4) 4_565
C11 C12 1.449(2) .
C11 C27 1.451(2) .
C12 C12 1.390(4) 4_565
C12 C13 1.456(3) .
C13 C14 1.393(3) .
C13 C28 1.452(3) .
C14 C14 1.443(4) 4_565
C14 C15 1.459(3) .
C15 C30 1.393(3) .
C15 C16 1.443(2) .
C16 C17 1.399(4) .
C16 C15 1.443(2) 4_565
C17 C18 1.431(2) 4_565
C17 C18 1.431(2) .
C18 C31 1.386(3) .
C18 C19 1.457(2) .
C19 C20 1.409(2) .
C19 C19 1.524(3) 4_565
C20 C21 1.457(2) .
C21 C32 1.393(2) .
C21 C22 1.474(2) .
C22 C23 1.410(2) .
C23 C34 1.450(2) .
C23 C24 1.451(3) .
C24 C25 1.454(2) .
C25 C26 1.440(3) .
C26 C27 1.393(3) .
C26 C34 1.455(2) .
C27 C28 1.447(3) .
C28 C29 1.397(3) .
C29 C30 1.440(3) .
C29 C33 1.453(2) .
C30 C31 1.459(2) .
C31 C32 1.442(3) .
C32 C33 1.439(2) .
C33 C34 1.378(3) .
C35 N1 1.333(2) .
C35 C36 1.387(2) .
C36 C37 1.388(3) .
C37 C38 1.377(3) .
C38 C39 1.390(3) .
C39 N1 1.343(2) .
C39 C40 1.527(3) .
C40 C59 1.45(3) .
C40 C60 1.487(17) .
C40 C41 1.525(5) .
C40 C42 1.539(7) .
C40 C43 1.548(5) .
C40 C58 1.562(18) .
C44 C45 1.378(8) .
C44 C49 1.400(7) .
C45 C46 1.383(8) .
C46 C47 1.375(6) .
C47 C48 1.34(3) .
C48 C49 1.416(18) .
C49 C50 1.508(6) .
C51 C56 1.397(9) .
C51 C52 1.410(11) .
C52 C53 1.353(13) .
C53 C54 1.345(13) .
C54 C55 1.384(10) .
C55 C56 1.387(7) .
C56 C57 1.511(9) .

loop_
_geom_torsion_atom_site_label_1
_geom_torsion_atom_site_label_2
_geom_torsion_atom_site_label_3
_geom_torsion_atom_site_label_4
_geom_torsion
_geom_torsion_site_symmetry_1
_geom_torsion_site_symmetry_4
C1 C1 C2 C3 20.60(16) 4_565 .
C1 C1 C2 C20 -87.39(13) 4_565 .
C1 C1 C2 C35 148.64(9) 4_565 .
C1 C2 C3 C3 -20.26(16) . 4_565
C20 C2 C3 C3 95.40(11) . 4_565
C35 C2 C3 C3 -145.03(10) . 4_565
C1 C2 C3 C4 -177.72(13) . .
C20 C2 C3 C4 -62.07(16) . .
C35 C2 C3 C4 57.51(18) . .
C3 C3 C4 C5 21.86(16) 4_565 .
C2 C3 C4 C5 179.36(13) . .
C3 C3 C4 C22 -132.91(12) 4_565 .
C2 C3 C4 C22 24.6(2) . .
C3 C4 C5 C6 -162.38(15) . .
C22 C4 C5 C6 -7.7(2) . .
C3 C4 C5 C5 -21.75(16) . 4_565
C22 C4 C5 C5 132.95(12) . 4_565
C4 C5 C6 C24 2.8(2) . .
C5 C5 C6 C24 -141.80(13) 4_565 .
C4 C5 C6 C7 145.67(17) . .
C5 C5 C6 C7 1.07(15) 4_565 .
C24 C6 C7 C8 -1.4(3) . .
C5 C6 C7 C8 -143.43(19) . .
C24 C6 C7 C6 140.26(14) . 4_565
C5 C6 C7 C6 -1.7(2) . 4_565
C6 C7 C8 C9 -0.2(3) . .
C6 C7 C8 C9 -137.11(17) 4_565 .
C6 C7 C8 C9 137.11(17) . 4_565
C6 C7 C8 C9 0.2(3) 4_565 4_565
C7 C8 C9 C25 0.8(3) . .
C9 C8 C9 C25 -140.73(14) 4_565 .
C7 C8 C9 C10 142.75(19) . .
C9 C8 C9 C10 1.2(2) 4_565 .
C25 C9 C10 C11 -1.2(2) . .
C8 C9 C10 C11 -143.44(17) . .
C25 C9 C10 C10 141.47(13) . 4_565
C8 C9 C10 C10 -0.73(15) . 4_565
C10 C10 C11 C12 0.46(19) 4_565 .
C9 C10 C11 C12 138.81(16) . .
C10 C10 C11 C27 -137.57(12) 4_565 .
C9 C10 C11 C27 0.8(2) . .
C10 C11 C12 C12 -0.45(19) . 4_565
C27 C11 C12 C12 142.23(10) . 4_565
C10 C11 C12 C13 -143.10(15) . .
C27 C11 C12 C13 -0.42(18) . .
C12 C12 C13 C14 -0.27(18) 4_565 .
C11 C12 C13 C14 142.39(16) . .
C12 C12 C13 C28 -142.51(10) 4_565 .
C11 C12 C13 C28 0.15(18) . .
C28 C13 C14 C14 137.93(12) . 4_565
C12 C13 C14 C14 0.27(18) . 4_565
C28 C13 C14 C15 -0.3(2) . .
C12 C13 C14 C15 -137.91(17) . .
C13 C14 C15 C30 0.3(2) . .
C14 C14 C15 C30 -142.38(13) 4_565 .
C13 C14 C15 C16 142.28(18) . .
C14 C14 C15 C16 -0.38(15) 4_565 .
C30 C15 C16 C17 1.0(3) . .
C14 C15 C16 C17 -140.92(19) . .
C30 C15 C16 C15 142.56(15) . 4_565
C14 C15 C16 C15 0.6(2) . 4_565
C15 C16 C17 C18 1.3(3) 4_565 4_565
C15 C16 C17 C18 138.84(18) . 4_565
C15 C16 C17 C18 -138.84(18) 4_565 .
C15 C16 C17 C18 -1.3(3) . .
C16 C17 C18 C31 0.2(3) . .
C18 C17 C18 C31 -144.76(14) 4_565 .
C16 C17 C18 C19 150.70(19) . .
C18 C17 C18 C19 5.7(3) 4_565 .
C31 C18 C19 C20 -5.8(2) . .
C17 C18 C19 C20 -155.46(16) . .
C31 C18 C19 C19 146.13(14) . 4_565
C17 C18 C19 C19 -3.54(16) . 4_565
C18 C19 C20 C21 24.3(2) . .
C19 C19 C20 C21 -119.53(13) 4_565 .
C18 C19 C20 C2 -178.18(15) . .
C19 C19 C20 C2 38.0(2) 4_565 .
C1 C2 C20 C19 30.6(2) . .
C3 C2 C20 C19 -88.91(18) . .
C35 C2 C20 C19 151.13(16) . .
C1 C2 C20 C21 -171.13(14) . .
C3 C2 C20 C21 69.33(16) . .
C35 C2 C20 C21 -50.63(19) . .
C19 C20 C21 C32 -28.5(2) . .
C2 C20 C21 C32 171.88(14) . .
C19 C20 C21 C22 122.30(16) . .
C2 C20 C21 C22 -37.4(2) . .
C5 C4 C22 C23 7.9(2) . .
C3 C4 C22 C23 161.97(15) . .
C5 C4 C22 C21 -139.08(15) . .
C3 C4 C22 C21 15.0(2) . .
C32 C21 C22 C23 -4.1(2) . .
C20 C21 C22 C23 -155.11(15) . .
C32 C21 C22 C4 142.65(15) . .
C20 C21 C22 C4 -8.4(2) . .
C4 C22 C23 C34 -144.88(16) . .
C21 C22 C23 C34 1.2(2) . .
C4 C22 C23 C24 -3.6(2) . .
C21 C22 C23 C24 142.46(16) . .
C5 C6 C24 C23 1.7(2) . .
C7 C6 C24 C23 -136.55(18) . .
C5 C6 C24 C25 140.68(16) . .
C7 C6 C24 C25 2.4(2) . .
C22 C23 C24 C6 -1.2(2) . .
C34 C23 C24 C6 144.93(16) . .
C22 C23 C24 C25 -144.10(16) . .
C34 C23 C24 C25 2.02(18) . .
C8 C9 C25 C26 138.20(18) . .
C10 C9 C25 C26 0.7(2) . .
C8 C9 C25 C24 0.1(2) . .
C10 C9 C25 C24 -137.36(17) . .
C6 C24 C25 C9 -1.8(2) . .
C23 C24 C25 C9 141.44(16) . .
C6 C24 C25 C26 -144.42(16) . .
C23 C24 C25 C26 -1.23(19) . .
C9 C25 C26 C27 0.3(2) . .
C24 C25 C26 C27 142.83(16) . .
C9 C25 C26 C34 -142.61(16) . .
C24 C25 C26 C34 -0.05(19) . .
C25 C26 C27 C28 -139.35(17) . .
C34 C26 C27 C28 -0.8(2) . .
C25 C26 C27 C11 -0.7(2) . .
C34 C26 C27 C11 137.82(17) . .
C10 C11 C27 C26 0.2(2) . .
C12 C11 C27 C26 -142.44(16) . .
C10 C11 C27 C28 143.18(16) . .
C12 C11 C27 C28 0.54(18) . .
C26 C27 C28 C29 0.1(2) . .
C11 C27 C28 C29 -142.47(16) . .
C26 C27 C28 C13 142.15(16) . .
C11 C27 C28 C13 -0.45(18) . .
C14 C13 C28 C29 0.0(2) . .
C12 C13 C28 C29 142.22(16) . .
C14 C13 C28 C27 -142.04(16) . .
C12 C13 C28 C27 0.18(18) . .
C27 C28 C29 C30 137.78(17) . .
C13 C28 C29 C30 0.2(2) . .
C27 C28 C29 C33 0.3(2) . .
C13 C28 C29 C33 -137.26(17) . .
C16 C15 C30 C29 -137.38(18) . .
C14 C15 C30 C29 -0.1(2) . .
C16 C15 C30 C31 0.3(3) . .
C14 C15 C30 C31 137.65(17) . .
C28 C29 C30 C15 -0.2(2) . .
C33 C29 C30 C15 141.62(16) . .
C28 C29 C30 C31 -142.38(16) . .
C33 C29 C30 C31 -0.57(19) . .
C17 C18 C31 C32 137.53(18) . .
C19 C18 C31 C32 -9.5(2) . .
C17 C18 C31 C30 1.2(2) . .
C19 C18 C31 C30 -145.88(16) . .
C15 C30 C31 C18 -1.5(2) . .
C29 C30 C31 C18 140.87(16) . .
C15 C30 C31 C32 -141.91(16) . .
C29 C30 C31 C32 0.42(19) . .
C20 C21 C32 C33 154.79(16) . .
C22 C21 C32 C33 4.8(2) . .
C20 C21 C32 C31 12.9(2) . .
C22 C21 C32 C31 -137.12(16) . .
C18 C31 C32 C21 5.8(2) . .
C30 C31 C32 C21 146.84(16) . .
C18 C31 C32 C33 -141.15(16) . .
C30 C31 C32 C33 -0.09(19) . .
C21 C32 C33 C34 -2.4(2) . .
C31 C32 C33 C34 143.26(16) . .
C21 C32 C33 C29 -145.88(16) . .
C31 C32 C33 C29 -0.26(19) . .
C28 C29 C33 C34 -0.1(2) . .
C30 C29 C33 C34 -142.27(16) . .
C28 C29 C33 C32 142.73(16) . .
C30 C29 C33 C32 0.52(19) . .
C32 C33 C34 C23 -0.8(2) . .
C29 C33 C34 C23 138.14(17) . .
C32 C33 C34 C26 -139.52(17) . .
C29 C33 C34 C26 -0.6(2) . .
C22 C23 C34 C33 1.3(2) . .
C24 C23 C34 C33 -144.87(16) . .
C22 C23 C34 C26 144.10(16) . .
C24 C23 C34 C26 -2.05(18) . .
C27 C26 C34 C33 1.0(2) . .
C25 C26 C34 C33 144.20(16) . .
C27 C26 C34 C23 -141.86(16) . .
C25 C26 C34 C23 1.31(19) . .
C1 C2 C35 N1 63.69(18) . .
C3 C2 C35 N1 -167.81(14) . .
C20 C2 C35 N1 -58.05(19) . .
C1 C2 C35 C36 -110.27(17) . .
C3 C2 C35 C36 18.2(2) . .
C20 C2 C35 C36 127.99(17) . .
N1 C35 C36 C37 0.2(2) . .
C2 C35 C36 C37 173.58(15) . .
C35 C36 C37 C38 -1.1(3) . .
C36 C37 C38 C39 0.6(3) . .
C37 C38 C39 N1 0.8(3) . .
C37 C38 C39 C40 -176.8(2) . .
N1 C39 C40 C59 80.6(11) . .
C38 C39 C40 C59 -101.6(11) . .
N1 C39 C40 C60 -38.1(9) . .
C38 C39 C40 C60 139.7(9) . .
N1 C39 C40 C41 -179.8(6) . .
C38 C39 C40 C41 -2.0(6) . .
N1 C39 C40 C42 60.0(4) . .
C38 C39 C40 C42 -122.2(4) . .
N1 C39 C40 C43 -58.8(4) . .
C38 C39 C40 C43 119.0(4) . .
N1 C39 C40 C58 -157.7(6) . .
C38 C39 C40 C58 20.1(7) . .
C49 C44 C45 C46 0.1(9) . .
C44 C45 C46 C47 -0.4(8) . .
C45 C46 C47 C48 0.2(6) . .
C46 C47 C48 C49 0.2(6) . .
C45 C44 C49 C48 0.2(7) . .
C45 C44 C49 C50 -177.7(5) . .
C47 C48 C49 C44 -0.4(5) . .
C47 C48 C49 C50 177.5(4) . .
C56 C51 C52 C53 0.5(11) . .
C51 C52 C53 C54 -0.2(11) . .
C52 C53 C54 C55 -0.3(10) . .
C53 C54 C55 C56 0.4(10) . .
C54 C55 C56 C51 -0.1(7) . .
C54 C55 C56 C57 -179.4(5) . .
C52 C51 C56 C55 -0.4(9) . .
C52 C51 C56 C57 179.0(7) . .
C36 C35 N1 C39 1.2(3) . .
C2 C35 N1 C39 -172.70(15) . .
C38 C39 N1 C35 -1.8(3) . .
C40 C39 N1 C35 176.10(18) . .
